data_4320881
loop_
_publ_author_name
'F. Albert Cotton'
'Evgeny V. Dikarev'
'Marina A. Petrukhina'
'Salah-Eddine Stiriba'

_publ_section_title
;
 Studies of Dirhodium(II) Tetra(trifluoroacetate). 5. Remarkable Examples
 of the Ambidentate Character of Dimethyl Sulfoxide
;
_journal_name_full 'Inorganic Chemistry'
_journal_page_first 1748
_journal_page_last 1754
_journal_paper_doi 10.1021/ic9913076
_journal_volume 39
_journal_year 2000
_chemical_compound_source synthesized
_chemical_formula_analytical 'not measured'
_chemical_formula_moiety
;
 [Rh2 (O2 C C F3)4 (O S (C H3)2)]2 [Rh2 (O2 C C F3)4] 
;
_chemical_formula_structural
;
 [Rh2(O2CCF3)4(\m2-DMSO-O,S)]2[Rh2(O2CCF3)4]
;
_chemical_formula_sum 'C28 H12 F36 O26 Rh6 S2'
_chemical_formula_weight 2129.96
_chemical_melting_point ?
_chemical_name_systematic
; 
 Catena(bis(\m2-dimethylsulfoxide-O,S)-bis(\m3-trifluoroacetato)-
 -hexakis(\m2-trifluoroacetato)-tetra-rhodium(II)-tetrakis
 (\m2-trifluoroacetato)-di-rhodium(II))
;
_space_group_IT_number 2
_symmetry_cell_setting triclinic
_symmetry_space_group_name_Hall '-P 1'
_symmetry_space_group_name_H-M 'P -1'
_atom_sites_solution_hydrogens geom
_atom_sites_solution_primary direct
_atom_sites_solution_secondary difmap
_audit_creation_method SHELXL
_cell_angle_alpha 101.91(2)
_cell_angle_beta 97.144(8)
_cell_angle_gamma 100.206(9)
_cell_formula_units_Z 1
_cell_length_a 8.876(2)
_cell_length_b 9.017(2)
_cell_length_c 19.841(3)
_cell_measurement_reflns_used 249
_cell_measurement_temperature 213(2)
_cell_measurement_theta_max 20.8
_cell_measurement_theta_min 8.00
_cell_volume 1507.7(5)
_computing_cell_refinement 'MADNES (Enraf-Nonius, 1989)'
_computing_data_collection 'MADNES (Enraf-Nonius, 1989)'
_computing_data_reduction 'PROCOR (Kabsch, 1988)'
_computing_molecular_graphics 'SHELXTL V.5 (Siemens, 1994)'
_computing_publication_material CIFTAB
_computing_structure_refinement 'SHELXL-93 (Sheldrick, 1993)'
_computing_structure_solution 'SHELXTL V.5 (Siemens, 1994)'
_diffrn_ambient_temperature 213(2)
_diffrn_measurement_device 'Nonius FAST area detector'
_diffrn_measurement_method 'Ellipsoid-mask fitting'
_diffrn_radiation_monochromator graphite
_diffrn_radiation_source 'fine-focus sealed tube'
_diffrn_radiation_type MoK\a
_diffrn_radiation_wavelength 0.71073
_diffrn_reflns_av_R_equivalents 0.0571
_diffrn_reflns_av_sigmaI/netI 0.0403
_diffrn_reflns_limit_h_max 9
_diffrn_reflns_limit_h_min -9
_diffrn_reflns_limit_k_max 9
_diffrn_reflns_limit_k_min -9
_diffrn_reflns_limit_l_max 21
_diffrn_reflns_limit_l_min -21
_diffrn_reflns_number 6789
_diffrn_reflns_theta_max 22.65
_diffrn_reflns_theta_min 2.35
_diffrn_standards_number 'none (area detector data)'
_exptl_absorpt_coefficient_mu 1.859
_exptl_absorpt_correction_type none
_exptl_crystal_colour dark-green
_exptl_crystal_density_diffrn 2.346
_exptl_crystal_density_meas ?
_exptl_crystal_density_method none
_exptl_crystal_description block-shaped
_exptl_crystal_F_000 1014
_exptl_crystal_size_max 0.40
_exptl_crystal_size_mid 0.40
_exptl_crystal_size_min 0.20
_refine_diff_density_max 0.944
_refine_diff_density_min -0.702
_refine_diff_density_rms 0.167
_refine_ls_extinction_coef noref
_refine_ls_extinction_method none
_refine_ls_goodness_of_fit_all 1.087
_refine_ls_goodness_of_fit_obs 1.061
_refine_ls_hydrogen_treatment noref
_refine_ls_matrix_type full
_refine_ls_number_parameters 486
_refine_ls_number_reflns 3624
_refine_ls_number_restraints 96
_refine_ls_restrained_S_all 1.148
_refine_ls_restrained_S_obs 1.085
_refine_ls_R_factor_all 0.0635
_refine_ls_R_factor_obs 0.0532
_refine_ls_shift/esd_max 0.002
_refine_ls_shift/esd_mean 0.000
_refine_ls_structure_factor_coef Fsqd
_refine_ls_weighting_details 'w=1/[\s^2^(Fo^2^)+(0.0503P)^2^+21.8090P] where P=(Fo^2^+2Fc^2^)/3'
_refine_ls_weighting_scheme calc
_refine_ls_wR_factor_all 0.1416
_refine_ls_wR_factor_obs 0.1231
_reflns_number_observed 3185
_reflns_number_total 3624
_reflns_observed_criterion >2sigma(I)
_cod_data_source_file ic9913076_1.cif
_cod_data_source_block '[Rh2(O2CCF3)4]3(DMSO)2'
_cod_depositor_comments
;
The following automatic conversions were performed:

'_chemical_melting_point' value 'not measured' was changed to '?' -
the value is undefined or not given.

Automatic conversion script
Id: cif_fix_values 1646 2011-03-28 12:23:43Z adriana 

The following automatic conversions were performed:

'_exptl_crystal_density_meas' value 'not measured' was changed to '?'
- the value is perceived as not measured.

Automatic conversion script
Id: cif_fix_values 3008 2015-01-20 13:52:24Z robertas 

The following automatic conversions were performed:

'_refine_ls_weighting_scheme' value 'calc
w=1/[\s^2^(Fo^2^)+(0.0503P)^2^+21.8090P] where P=(Fo^2^+2Fc^2^)/3'
was changed to 'calc'. New tag '_refine_ls_weighting_details' was
created. The value of the new tag was set to
'w=1/[\s^2^(Fo^2^)+(0.0503P)^2^+21.8090P] where P=(Fo^2^+2Fc^2^)/3'.

Automatic conversion script
Id: cif_fix_values 3143 2015-03-26 13:38:13Z robertas 
;
_cod_database_code 4320881

loop_
_symmetry_equiv_pos_as_xyz
'x, y, z'
'-x, -y, -z'

loop_
_atom_site_aniso_label
_atom_site_aniso_U_11
_atom_site_aniso_U_22
_atom_site_aniso_U_33
_atom_site_aniso_U_23
_atom_site_aniso_U_13
_atom_site_aniso_U_12
Rh1 0.0216(5) 0.0275(5) 0.0235(4) 0.0022(3) 0.0027(3) 0.0027(3)
Rh2 0.0253(5) 0.0354(5) 0.0211(4) 0.0011(3) 0.0020(3) 0.0018(3)
Rh3 0.0190(5) 0.0378(5) 0.0222(4) -0.0043(3) 0.0031(3) 0.0015(3)
O1 0.031(4) 0.026(4) 0.023(3) -0.002(3) 0.003(3) 0.005(3)
O2 0.024(4) 0.045(4) 0.027(4) 0.004(3) 0.009(3) 0.009(3)
O3 0.032(5) 0.035(4) 0.038(5) 0.005(3) 0.006(3) -0.001(3)
O4 0.029(5) 0.039(4) 0.038(4) 0.007(3) 0.004(3) 0.011(3)
O5 0.041(5) 0.035(4) 0.024(4) 0.001(3) 0.003(3) -0.005(3)
O6 0.032(5) 0.040(4) 0.034(4) -0.005(3) 0.006(4) 0.009(3)
O7 0.044(5) 0.055(5) 0.029(4) 0.010(4) 0.006(3) 0.003(4)
O8 0.025(4) 0.048(5) 0.033(4) 0.009(4) -0.001(3) 0.002(3)
O9 0.014(4) 0.052(5) 0.034(4) -0.003(3) -0.001(3) 0.010(3)
O10 0.031(5) 0.044(5) 0.039(4) 0.006(4) 0.006(4) -0.001(3)
O11 0.027(5) 0.044(5) 0.040(5) -0.003(4) -0.001(3) -0.004(3)
O12 0.032(5) 0.056(5) 0.026(4) -0.005(3) 0.007(4) 0.012(4)
C1 0.015(6) 0.032(6) 0.032(6) 0.009(5) 0.003(4) 0.007(4)
C2 0.035(7) 0.036(6) 0.032(6) 0.009(5) 0.021(5) 0.011(5)
C3 0.029(7) 0.049(7) 0.031(7) 0.011(6) 0.004(5) 0.009(5)
C4 0.031(7) 0.042(7) 0.042(7) 0.017(6) 0.006(5) 0.011(5)
C5 0.024(7) 0.044(7) 0.028(6) -0.004(5) 0.009(5) 0.008(5)
C6 0.030(7) 0.046(7) 0.043(7) -0.001(6) 0.009(6) -0.005(5)
C7 0.059(9) 0.036(7) 0.041(7) 0.007(5) 0.002(6) -0.012(6)
C8 0.053(9) 0.042(7) 0.044(7) 0.018(6) 0.020(6) 0.021(6)
C9 0.067(11) 0.075(10) 0.047(8) 0.028(7) 0.008(7) -0.001(8)
C10 0.046(9) 0.046(7) 0.061(8) 0.024(6) -0.011(6) -0.002(6)
C11 0.048(9) 0.072(10) 0.049(8) -0.009(7) 0.006(7) 0.015(7)
C12 0.061(10) 0.054(8) 0.055(8) 0.002(7) 0.007(7) -0.019(7)
S1 0.025(2) 0.046(2) 0.0250(13) 0.0028(11) 0.0039(11) 0.0015(12)
O13 0.032(5) 0.066(5) 0.023(4) -0.015(4) 0.006(3) -0.014(4)
C13 0.033(7) 0.065(8) 0.029(6) 0.006(5) 0.012(5) -0.008(6)
C14 0.088(12) 0.064(9) 0.062(9) 0.028(7) 0.015(8) 0.030(8)

loop_
_atom_site_label
_atom_site_type_symbol
_atom_site_fract_x
_atom_site_fract_y
_atom_site_fract_z
_atom_site_U_iso_or_equiv
_atom_site_thermal_displace_type
_atom_site_occupancy
_atom_site_calc_flag
_atom_site_refinement_flags
_atom_site_disorder_group
Rh1 Rh 0.98052(9) -0.00437(9) 0.08430(4) 0.0252(2) Uani 1 d . .
Rh2 Rh 1.07040(9) 0.18573(9) 0.19192(4) 0.0288(3) Uani 1 d . .
Rh3 Rh 1.42477(9) 0.48976(9) 0.44322(4) 0.0286(3) Uani 1 d . .
O1 O 1.0860(8) 0.1518(7) 0.0337(3) 0.028(2) Uani 1 d . .
O2 O 0.7867(8) 0.0832(8) 0.0735(3) 0.032(2) Uani 1 d . .
O3 O 0.8806(8) -0.1461(8) 0.1411(4) 0.036(2) Uani 1 d . .
O4 O 1.1799(8) -0.0832(8) 0.1003(4) 0.035(2) Uani 1 d . .
O5 O 1.1688(9) 0.3307(8) 0.1353(3) 0.036(2) Uani 1 d . .
O6 O 0.8689(9) 0.2629(8) 0.1746(4) 0.037(2) Uani 1 d . .
O7 O 0.9679(9) 0.0310(9) 0.2420(4) 0.043(2) Uani 1 d . .
O8 O 1.2666(8) 0.0982(9) 0.2019(4) 0.036(2) Uani 1 d . .
O9 O 1.2637(8) 0.5792(8) 0.4940(4) 0.035(2) Uani 1 d . .
O10 O 1.5413(9) 0.7078(9) 0.4457(4) 0.040(2) Uani 1 d . .
O11 O 1.3196(9) 0.2737(9) 0.4482(4) 0.041(2) Uani 1 d . .
O12 O 1.5962(9) 0.4022(9) 0.4005(4) 0.040(2) Uani 1 d . .
C1 C 1.1558(11) 0.2831(11) 0.0710(5) 0.026(2) Uani 1 d . .
C2 C 0.7785(13) 0.1980(12) 0.1199(5) 0.032(3) Uani 1 d . .
C3 C 0.8960(13) -0.0992(13) 0.2050(6) 0.036(3) Uani 1 d . .
C4 C 1.2738(13) -0.0147(13) 0.1557(6) 0.037(3) Uani 1 d . .
C5 C 1.2876(13) 0.6116(12) 0.5594(5) 0.033(3) Uani 1 d . .
C6 C 1.6374(14) 0.7742(14) 0.4983(6) 0.043(3) Uani 1 d . .
C7 C 1.2300(15) 0.3985(13) 0.0325(6) 0.049(3) Uani 1 d D 1
F1 F 1.3072(22) 0.3223(21) -0.0168(10) 0.035(6) Uiso 0.40 d PD 1
F2 F 1.1300(22) 0.4574(27) -0.0023(12) 0.062(6) Uiso 0.40 d PD 1
F3 F 1.3485(24) 0.5041(22) 0.0749(8) 0.045(4) Uiso 0.40 d PD 1
C7X C 1.2300(15) 0.3985(13) 0.0325(6) 0.990 Uiso 0.00 d PD 2
F1X F 1.3386(23) 0.3550(28) 0.0001(13) 0.051(7) Uiso 0.400(6) d PD 2
F2X F 1.1096(16) 0.3997(20) -0.0250(8) 0.027(4) Uiso 0.40 d PD 2
F3X F 1.2706(32) 0.5421(18) 0.0684(8) 0.051(5) Uiso 0.40 d PD 2
C7Y C 1.2300(15) 0.3985(13) 0.0325(6) 0.990 Uiso 0.00 d PD 3
F1Y F 1.1946(83) 0.3781(70) -0.0365(14) 0.160(29) Uiso 0.200(6) d PD 3
F2Y F 1.1734(53) 0.5378(35) 0.0569(20) 0.061(11) Uiso 0.20 d PD 3
F3Y F 1.3832(32) 0.4409(74) 0.0493(36) 0.127(22) Uiso 0.20 d PD 3
C8 C 0.6363(15) 0.2669(13) 0.1039(6) 0.043(3) Uani 1 d D 4
F4 F 0.5109(15) 0.1549(13) 0.0697(11) 0.031(3) Uiso 0.50 d PD 4
F5 F 0.5990(20) 0.3419(25) 0.1643(6) 0.038(3) Uiso 0.50 d PD 4
F6 F 0.6673(18) 0.3660(23) 0.0657(12) 0.041(4) Uiso 0.50 d PD 4
C8X C 0.6363(15) 0.2669(13) 0.1039(6) 0.990 Uiso 0.00 d PD 5
F4X F 0.5009(24) 0.1723(27) 0.0947(16) 0.050(9) Uiso 0.300(6) d PD 5
F5X F 0.6334(40) 0.3966(34) 0.1522(15) 0.085(12) Uiso 0.30 d PD 5
F6X F 0.6421(33) 0.3137(36) 0.0428(12) 0.060(10) Uiso 0.30 d PD 5
C8Y C 0.6363(15) 0.2669(13) 0.1039(6) 0.990 Uiso 0.00 d PD 6
F4Y F 0.5347(47) 0.1844(46) 0.0467(18) 0.080(17) Uiso 0.200(6) d PD 6
F5Y F 0.5568(53) 0.2801(58) 0.1575(17) 0.074(17) Uiso 0.20 d PD 6
F6Y F 0.6838(36) 0.4088(28) 0.0951(20) 0.040(10) Uiso 0.20 d PD 6
C9 C 0.8246(17) -0.2150(17) 0.2424(7) 0.063(4) Uani 1 d D 7
F7 F 0.6818(16) -0.2904(20) 0.2064(8) 0.027(3) Uiso 0.40 d PD 7
F8 F 0.9058(26) -0.3193(30) 0.2524(17) 0.081(7) Uiso 0.40 d PD 7
F9 F 0.7949(43) -0.1515(28) 0.3053(12) 0.095(8) Uiso 0.40 d PD 7
C9X C 0.8246(17) -0.2150(17) 0.2424(7) 0.990 Uiso 0.00 d PD 8
F7X F 0.6841(23) -0.2372(33) 0.2408(16) 0.060(7) Uiso 0.300(7) d PD 8
F8X F 0.8760(24) -0.3565(21) 0.2209(12) 0.033(5) Uiso 0.30 d PD 8
F9X F 0.8950(34) -0.1797(28) 0.3120(10) 0.046(6) Uiso 0.30 d PD 8
C9Y C 0.8246(17) -0.2150(17) 0.2424(7) 0.990 Uiso 0.00 d PD 9
F7Y F 0.7323(40) -0.3380(32) 0.2100(15) 0.090(11) Uiso 0.300(7) d PD 9
F8Y F 0.9250(30) -0.2276(45) 0.2968(16) 0.078(10) Uiso 0.30 d PD 9
F9Y F 0.7242(29) -0.1401(23) 0.2858(12) 0.043(6) Uiso 0.30 d PD 9
C10 C 1.4163(15) -0.0893(14) 0.1674(7) 0.052(3) Uani 1 d D 10
F10 F 1.4735(26) -0.1313(26) 0.1092(8) 0.070(8) Uiso 0.50 d PD 10
F11 F 1.5253(21) 0.0124(18) 0.2169(9) 0.067(6) Uiso 0.50 d PD 10
F12 F 1.3757(16) -0.2162(15) 0.1911(8) 0.042(4) Uiso 0.50 d PD 10
C10X C 1.4163(15) -0.0893(14) 0.1674(7) 0.990 Uiso 0.00 d PD 11
F10X F 1.4456(23) -0.1726(22) 0.1096(7) 0.053(6) Uiso 0.500(6) d PD 11
F11X F 1.5490(15) 0.0195(14) 0.1948(8) 0.040(4) Uiso 0.50 d PD 11
F12X F 1.3894(19) -0.1687(21) 0.2163(9) 0.062(5) Uiso 0.50 d PD 11
C11 C 1.1572(16) 0.6687(16) 0.5954(7) 0.060(4) Uani 1 d D 12
F13 F 1.0516(24) 0.7012(31) 0.5508(8) 0.036(5) Uiso 0.40 d PD 12
F14 F 1.0906(30) 0.5491(22) 0.6201(16) 0.055(6) Uiso 0.40 d PD 12
F15 F 1.2159(20) 0.7851(27) 0.6478(11) 0.042(5) Uiso 0.40 d PD 12
C11X C 1.1572(16) 0.6687(16) 0.5954(7) 0.990 Uiso 0.00 d PD 13
F13X F 1.0842(29) 0.7494(29) 0.5615(12) 0.067(9) Uiso 0.400(7) d PD 13
F14X F 1.0550(27) 0.5338(19) 0.5941(14) 0.064(8) Uiso 0.40 d PD 13
F15X F 1.2000(23) 0.7298(28) 0.6619(8) 0.060(7) Uiso 0.40 d PD 13
C11Y C 1.1572(16) 0.6687(16) 0.5954(7) 0.990 Uiso 0.00 d PD 14
F13Y F 1.0238(31) 0.6389(44) 0.5610(17) 0.054(11) Uiso 0.200(7) d PD 14
F14Y F 1.1516(56) 0.6069(52) 0.6544(19) 0.081(14) Uiso 0.20 d PD 14
F15Y F 1.2074(41) 0.8205(28) 0.6291(20) 0.049(13) Uiso 0.20 d PD 14
C12 C 1.7292(17) 0.9346(16) 0.4955(7) 0.062(4) Uani 1 d D 15
F16 F 1.8520(23) 0.9123(23) 0.4662(14) 0.045(6) Uiso 0.40 d PD 15
F17 F 1.7714(39) 1.0320(24) 0.5572(8) 0.055(6) Uiso 0.40 d PD 15
F18 F 1.6410(21) 1.0025(24) 0.4536(14) 0.040(4) Uiso 0.40 d PD 15
C12X C 1.7292(17) 0.9346(16) 0.4955(7) 0.990 Uiso 0.00 d PD 16
F16X F 1.8236(28) 0.9253(29) 0.4481(12) 0.066(10) Uiso 0.400(7) d PD 16
F17X F 1.8252(27) 1.0033(26) 0.5577(8) 0.061(7) Uiso 0.40 d PD 16
F18X F 1.6363(24) 1.0286(28) 0.4813(17) 0.078(9) Uiso 0.40 d PD 16
C12Y C 1.7292(17) 0.9346(16) 0.4955(7) 0.990 Uiso 0.00 d PD 17
F16Y F 1.8812(33) 0.9530(76) 0.5082(35) 0.135(24) Uiso 0.200(7) d PD 17
F17Y F 1.6911(65) 1.0404(44) 0.5471(20) 0.075(15) Uiso 0.20 d PD 17
F18Y F 1.6891(69) 0.9722(61) 0.4349(16) 0.095(20) Uiso 0.20 d PD 17
S1 S 1.2846(3) 0.4774(3) 0.32714(13) 0.0334(6) Uani 1 d . .
O13 O 1.1530(9) 0.3483(10) 0.2957(3) 0.047(2) Uani 1 d . .
C13 C 1.4269(13) 0.4861(15) 0.2718(6) 0.045(3) Uani 1 d . .
H13A H 1.5116(46) 0.5740(55) 0.2929(20) 0.067 Uiso 1 calc R .
H13B H 1.3806(27) 0.4978(94) 0.2268(15) 0.067 Uiso 1 calc R .
H13C H 1.4663(67) 0.3914(41) 0.2655(34) 0.067 Uiso 1 calc R .
C14 C 1.2205(19) 0.6510(17) 0.3248(8) 0.067(4) Uani 1 d . .
H14A H 1.3073(31) 0.7385(18) 0.3422(50) 0.101 Uiso 1 calc R .
H14B H 1.1409(86) 0.6608(60) 0.3538(43) 0.101 Uiso 1 calc R .
H14C H 1.1782(110) 0.6492(53) 0.2771(11) 0.101 Uiso 1 calc R .

loop_
_atom_type_symbol
_atom_type_description
_atom_type_scat_dispersion_real
_atom_type_scat_dispersion_imag
_atom_type_scat_source
C C 0.0033 0.0016 'International Tables Vol C Tables 4.2.6.8 and 6.1.1.4'
H H 0.0000 0.0000 'International Tables Vol C Tables 4.2.6.8 and 6.1.1.4'
O O 0.0106 0.0060 'International Tables Vol C Tables 4.2.6.8 and 6.1.1.4'
F F 0.0171 0.0103 'International Tables Vol C Tables 4.2.6.8 and 6.1.1.4'
S S 0.1246 0.1234 'International Tables Vol C Tables 4.2.6.8 and 6.1.1.4'
Rh Rh -1.1178 0.9187 'International Tables Vol C Tables 4.2.6.8 and 6.1.1.4'

loop_
_geom_angle_atom_site_label_1
_geom_angle_atom_site_label_2
_geom_angle_atom_site_label_3
_geom_angle
_geom_angle_site_symmetry_1
_geom_angle_site_symmetry_3
_geom_angle_publ_flag
O2 Rh1 O3 90.2(3) . . y
O2 Rh1 O4 176.8(3) . . y
O3 Rh1 O4 89.7(3) . . y
O2 Rh1 O1 89.3(3) . . y
O3 Rh1 O1 175.7(3) . . y
O4 Rh1 O1 90.6(3) . . y
O2 Rh1 O1 90.6(3) . 2_755 y
O3 Rh1 O1 104.8(3) . 2_755 y
O4 Rh1 O1 92.6(3) . 2_755 y
O1 Rh1 O1 79.5(3) . 2_755 y
O2 Rh1 Rh2 88.3(2) . . y
O3 Rh1 Rh2 87.1(2) . . y
O4 Rh1 Rh2 88.4(2) . . y
O1 Rh1 Rh2 88.6(2) . . y
O1 Rh1 Rh2 168.0(2) 2_755 . y
O7 Rh2 O8 89.4(3) . . y
O7 Rh2 O5 176.2(3) . . y
O8 Rh2 O5 90.4(3) . . y
O7 Rh2 O6 91.0(3) . . y
O8 Rh2 O6 175.7(3) . . y
O5 Rh2 O6 88.9(3) . . y
O7 Rh2 O13 87.6(3) . . y
O8 Rh2 O13 90.1(3) . . y
O5 Rh2 O13 96.2(3) . . y
O6 Rh2 O13 94.1(3) . . y
O7 Rh2 Rh1 88.6(2) . . y
O8 Rh2 Rh1 88.1(2) . . y
O5 Rh2 Rh1 87.5(2) . . y
O6 Rh2 Rh1 87.7(2) . . y
O13 Rh2 Rh1 175.9(2) . . y
O12 Rh3 O11 90.2(3) . . y
O12 Rh3 O9 175.2(3) . . y
O11 Rh3 O9 89.6(3) . . y
O12 Rh3 O10 89.4(3) . . y
O11 Rh3 O10 175.4(3) . . y
O9 Rh3 O10 90.4(3) . . y
O12 Rh3 Rh3 87.3(2) . 2_866 y
O11 Rh3 Rh3 87.0(2) . 2_866 y
O9 Rh3 Rh3 87.8(2) . 2_866 y
O10 Rh3 Rh3 88.4(2) . 2_866 y
O12 Rh3 S1 91.0(2) . . y
O11 Rh3 S1 95.5(2) . . y
O9 Rh3 S1 93.8(2) . . y
O10 Rh3 S1 89.1(2) . . y
Rh3 Rh3 S1 177.02(8) 2_866 . y
C1 O1 Rh1 116.9(6) . . n
C1 O1 Rh1 142.5(6) . 2_755 n
Rh1 O1 Rh1 100.5(3) . 2_755 y
C2 O2 Rh1 117.2(7) . . n
C3 O3 Rh1 119.2(7) . . n
C4 O4 Rh1 116.4(7) . . n
C1 O5 Rh2 119.0(6) . . n
C2 O6 Rh2 117.2(6) . . n
C3 O7 Rh2 117.2(7) . . n
C4 O8 Rh2 117.0(7) . . n
C5 O9 Rh3 118.4(7) . . n
C6 O10 Rh3 116.8(8) . . n
C6 O11 Rh3 117.9(7) 2_866 . n
C5 O12 Rh3 118.8(6) 2_866 . n
O5 C1 O1 127.9(9) . . n
O5 C1 C7Y 115.8(9) . . n
O1 C1 C7Y 116.2(9) . . n
O5 C1 C7 115.8(9) . . n
O1 C1 C7 116.2(9) . . n
O5 C1 C7X 115.8(9) . . n
O1 C1 C7X 116.2(9) . . n
O6 C2 O2 129.4(10) . . n
O6 C2 C8Y 116.8(9) . . n
O2 C2 C8Y 113.8(10) . . n
O6 C2 C8 116.8(9) . . n
O2 C2 C8 113.8(10) . . n
O6 C2 C8X 116.8(9) . . n
O2 C2 C8X 113.8(10) . . n
O3 C3 O7 127.9(10) . . n
O3 C3 C9Y 115.0(10) . . n
O7 C3 C9Y 117.1(10) . . n
O3 C3 C9 115.0(10) . . n
O7 C3 C9 117.1(10) . . n
O3 C3 C9X 115.0(10) . . n
O7 C3 C9X 117.1(10) . . n
O8 C4 O4 130.0(10) . . n
O8 C4 C10X 116.4(10) . . n
O4 C4 C10X 113.5(10) . . n
O8 C4 C10 116.4(10) . . n
O4 C4 C10 113.5(10) . . n
O9 C5 O12 127.6(9) . 2_866 n
O9 C5 C11 116.4(10) . . n
O12 C5 C11 116.0(9) 2_866 . n
O9 C5 C11X 116.4(10) . . n
O12 C5 C11X 116.0(9) 2_866 . n
O9 C5 C11Y 116.4(10) . . n
O12 C5 C11Y 116.0(9) 2_866 . n
O10 C6 O11 129.9(11) . 2_866 n
O10 C6 C12 114.7(11) . . n
O11 C6 C12 115.2(11) 2_866 . n
O10 C6 C12X 114.7(11) . . n
O11 C6 C12X 115.2(11) 2_866 . n
O10 C6 C12Y 114.7(11) . . n
O11 C6 C12Y 115.2(11) 2_866 . n
F2 C7 F3 114.6(16) . . n
F2 C7 F1 106.2(14) . . n
F3 C7 F1 101.5(16) . . n
F2 C7 C1 113.8(13) . . n
F3 C7 C1 111.0(11) . . n
F1 C7 C1 108.8(11) . . n
F1X C7X F3X 112.2(16) . . n
F1X C7X F2X 102.7(13) . . n
F3X C7X F2X 104.9(15) . . n
F1X C7X C1 114.1(14) . . n
F3X C7X C1 115.4(12) . . n
F2X C7X C1 106.0(10) . . n
F3Y C7Y F1Y 107.2(28) . . n
F3Y C7Y F2Y 104.9(24) . . n
F1Y C7Y F2Y 101.3(23) . . n
F3Y C7Y C1 114.4(29) . . n
F1Y C7Y C1 122.0(32) . . n
F2Y C7Y C1 104.7(17) . . n
F6 C8 F5 108.5(15) . . n
F6 C8 F4 109.3(15) . . n
F5 C8 F4 108.0(14) . . n
F6 C8 C2 109.6(11) . . n
F5 C8 C2 110.0(10) . . n
F4 C8 C2 111.4(10) . . n
F4X C8X F5X 107.7(20) . . n
F4X C8X F6X 105.5(18) . . n
F5X C8X F6X 105.0(20) . . n
F4X C8X C2 115.9(14) . . n
F5X C8X C2 113.4(17) . . n
F6X C8X C2 108.6(14) . . n
F6Y C8Y F5Y 107.2(23) . . n
F6Y C8Y F4Y 108.3(23) . . n
F5Y C8Y F4Y 106.7(24) . . n
F6Y C8Y C2 108.8(17) . . n
F5Y C8Y C2 111.1(21) . . n
F4Y C8Y C2 114.4(22) . . n
F8 C9 F9 106.0(19) . . n
F8 C9 F7 108.1(17) . . n
F9 C9 F7 103.3(18) . . n
F8 C9 C3 115.1(15) . . n
F9 C9 C3 113.9(16) . . n
F7 C9 C3 109.5(11) . . n
F7X C9X F9X 107.8(19) . . n
F7X C9X F8X 112.0(18) . . n
F9X C9X F8X 97.2(16) . . n
F7X C9X C3 117.9(16) . . n
F9X C9X C3 111.1(14) . . n
F8X C9X C3 108.9(13) . . n
F7Y C9Y F8Y 115.4(23) . . n
F7Y C9Y F9Y 100.9(19) . . n
F8Y C9Y F9Y 95.1(17) . . n
F7Y C9Y C3 121.5(19) . . n
F8Y C9Y C3 112.0(17) . . n
F9Y C9Y C3 107.0(13) . . n
F10 C10 F12 107.4(15) . . n
F10 C10 F11 110.7(16) . . n
F12 C10 F11 107.8(14) . . n
F10 C10 C4 112.9(13) . . n
F12 C10 C4 109.6(11) . . n
F11 C10 C4 108.3(13) . . n
F10X C10X F12X 114.1(15) . . n
F10X C10X F11X 105.4(15) . . n
F12X C10X F11X 106.1(13) . . n
F10X C10X C4 113.6(12) . . n
F12X C10X C4 105.7(12) . . n
F11X C10X C4 111.8(11) . . n
F15 C11 F13 112.2(19) . . n
F15 C11 F14 108.4(20) . . n
F13 C11 F14 109.0(19) . . n
F15 C11 C5 110.1(14) . . n
F13 C11 C5 111.8(13) . . n
F14 C11 C5 105.1(14) . . n
F13X C11X F15X 114.7(18) . . n
F13X C11X F14X 107.9(19) . . n
F15X C11X F14X 102.7(17) . . n
F13X C11X C5 113.1(15) . . n
F15X C11X C5 113.5(14) . . n
F14X C11X C5 103.5(13) . . n
F13Y C11Y F15Y 113.6(24) . . n
F13Y C11Y F14Y 108.6(25) . . n
F15Y C11Y F14Y 97.8(22) . . n
F13Y C11Y C5 118.5(19) . . n
F15Y C11Y C5 109.2(18) . . n
F14Y C11Y C5 106.9(21) . . n
F17 C12 F16 110.8(19) . . n
F17 C12 F18 107.3(20) . . n
F16 C12 F18 107.3(18) . . n
F17 C12 C6 113.4(14) . . n
F16 C12 C6 107.6(14) . . n
F18 C12 C6 110.3(13) . . n
F18X C12X F16X 107.7(19) . . n
F18X C12X F17X 108.8(19) . . n
F16X C12X F17X 104.8(17) . . n
F18X C12X C6 112.2(15) . . n
F16X C12X C6 112.6(15) . . n
F17X C12X C6 110.4(14) . . n
F16Y C12Y F18Y 108.5(28) . . n
F16Y C12Y F17Y 106.4(27) . . n
F18Y C12Y F17Y 107.3(26) . . n
F16Y C12Y C6 115.3(31) . . n
F18Y C12Y C6 112.5(25) . . n
F17Y C12Y C6 106.4(22) . . n
O13 S1 C14 107.6(7) . . n
O13 S1 C13 110.7(5) . . n
C14 S1 C13 101.1(7) . . n
O13 S1 Rh3 119.0(4) . . y
C14 S1 Rh3 111.0(5) . . n
C13 S1 Rh3 105.9(4) . . n
S1 O13 Rh2 136.4(4) . . y

loop_
_geom_bond_atom_site_label_1
_geom_bond_atom_site_label_2
_geom_bond_distance
_geom_bond_site_symmetry_2
_geom_bond_publ_flag
Rh1 O2 2.022(7) . y
Rh1 O3 2.032(7) . y
Rh1 O4 2.034(7) . y
Rh1 O1 2.054(7) . y
Rh1 O1 2.386(6) 2_755 y
Rh1 Rh2 2.3907(12) . y
Rh2 O7 2.027(7) . y
Rh2 O8 2.039(8) . y
Rh2 O5 2.045(7) . y
Rh2 O6 2.046(7) . y
Rh2 O13 2.219(7) . y
Rh3 O12 2.032(7) . y
Rh3 O11 2.034(8) . y
Rh3 O9 2.035(7) . y
Rh3 O10 2.041(7) . y
Rh3 Rh3 2.426(2) 2_866 y
Rh3 S1 2.449(3) . y
O1 C1 1.263(12) . n
O1 Rh1 2.386(6) 2_755 n
O2 C2 1.254(12) . n
O3 C3 1.234(12) . n
O4 C4 1.263(13) . n
O5 C1 1.243(12) . n
O8 C4 1.239(13) . n
O7 C3 1.260(13) . n
O6 C2 1.233(13) . n
O9 C5 1.251(12) . n
O10 C6 1.231(14) . n
O11 C6 1.267(15) 2_866 n
O12 C5 1.262(13) 2_866 n
C1 C7Y 1.52(2) . n
C1 C7 1.52(2) . n
C1 C7X 1.52(2) . n
C2 C8Y 1.53(2) . n
C2 C8 1.53(2) . n
C2 C8X 1.53(2) . n
C3 C9Y 1.50(2) . n
C3 C9 1.50(2) . n
C3 C9X 1.50(2) . n
C4 C10X 1.55(2) . n
C4 C10 1.55(2) . n
C5 O12 1.262(13) 2_866 n
C5 C11 1.54(2) . n
C5 C11X 1.54(2) . n
C5 C11Y 1.54(2) . n
C6 O11 1.267(15) 2_866 n
C6 C12 1.54(2) . n
C6 C12X 1.54(2) . n
C6 C12Y 1.54(2) . n
C7 F2 1.31(2) . n
C7 F3 1.35(2) . n
C7 F1 1.40(2) . n
C7X F1X 1.30(2) . n
C7X F3X 1.31(2) . n
C7X F2X 1.47(2) . n
C7Y F3Y 1.33(3) . n
C7Y F1Y 1.33(3) . n
C7Y F2Y 1.45(3) . n
C8 F6 1.300(15) . n
C8 F5 1.359(15) . n
C8 F4 1.36(2) . n
C8X F4X 1.31(2) . n
C8X F5X 1.36(2) . n
C8X F6X 1.37(2) . n
C8Y F6Y 1.33(2) . n
C8Y F5Y 1.35(2) . n
C8Y F4Y 1.35(2) . n
C9 F8 1.31(2) . n
C9 F9 1.34(2) . n
C9 F7 1.36(2) . n
C9X F7X 1.22(2) . n
C9X F9X 1.39(2) . n
C9X F8X 1.43(2) . n
C9Y F7Y 1.25(2) . n
C9Y F8Y 1.35(2) . n
C9Y F9Y 1.47(2) . n
C10 F10 1.33(2) . n
C10 F12 1.33(2) . n
C10 F11 1.35(2) . n
C10X F10X 1.32(2) . n
C10X F12X 1.34(2) . n
C10X F11X 1.36(2) . n
C11 F15 1.29(2) . n
C11 F13 1.32(2) . n
C11 F14 1.35(2) . n
C11X F13X 1.29(2) . n
C11X F15X 1.30(2) . n
C11X F14X 1.38(2) . n
C11Y F13Y 1.25(2) . n
C11Y F15Y 1.36(2) . n
C11Y F14Y 1.40(3) . n
C12 F17 1.32(2) . n
C12 F16 1.32(2) . n
C12 F18 1.38(2) . n
C12X F18X 1.33(2) . n
C12X F16X 1.34(2) . n
C12X F17X 1.37(2) . n
C12Y F16Y 1.31(3) . n
C12Y F18Y 1.34(3) . n
C12Y F17Y 1.37(3) . n
S1 O13 1.465(8) . n
S1 C14 1.765(13) . n
S1 C13 1.775(10) . n
